data_4073903
loop_
_publ_author_name
'Heng, Wendy Yuqing'
'Hu, Jian'
'Yip, John H. K.'

_publ_section_title
;
 Attaching Gold and Platinum to the Rim of Pyrene: A Synthetic and
 Spectroscopic Study
;
_journal_issue 27
_journal_name_full Organometallics
_journal_page_first 6760
_journal_paper_doi 10.1021/om700716p
_journal_volume 26
_journal_year 2007
_chemical_formula_sum 'C40 H68 Br2 P4 Pt2'
_chemical_formula_weight 1222.82
_chemical_name_systematic
; 
 ? 
;
_space_group_IT_number 14
_symmetry_cell_setting monoclinic
_symmetry_space_group_name_Hall '-P 2ybc'
_symmetry_space_group_name_H-M 'P 1 21/c 1'
_atom_sites_solution_hydrogens geom
_atom_sites_solution_primary direct
_atom_sites_solution_secondary difmap
_audit_creation_method SHELXL-97
_cell_angle_alpha 90.00
_cell_angle_beta 105.4020(10)
_cell_angle_gamma 90.00
_cell_formula_units_Z 2
_cell_length_a 8.8737(5)
_cell_length_b 15.8737(9)
_cell_length_c 16.0938(9)
_cell_measurement_reflns_used 2947
_cell_measurement_temperature 223(2)
_cell_measurement_theta_max 26.31
_cell_measurement_theta_min 2.38
_cell_volume 2185.5(2)
_computing_cell_refinement 'Bruker SMART'
_computing_data_collection 'Bruker SMART'
_computing_data_reduction 'Bruker SAINT'
_computing_molecular_graphics 'Bruker SHELXTL'
_computing_publication_material 'Bruker SHELXTL'
_computing_structure_refinement 'SHELXL-97 (Sheldrick, 1997)'
_computing_structure_solution 'SHELXS-97 (Sheldrick, 1990)'
_diffrn_ambient_temperature 223(2)
_diffrn_measured_fraction_theta_full 0.999
_diffrn_measured_fraction_theta_max 0.999
_diffrn_measurement_device_type 'CCD area detector'
_diffrn_measurement_method 'phi and omega scans'
_diffrn_radiation_monochromator graphite
_diffrn_radiation_source 'fine-focus sealed tube'
_diffrn_radiation_type MoK\a
_diffrn_radiation_wavelength 0.71073
_diffrn_reflns_av_R_equivalents 0.0477
_diffrn_reflns_av_sigmaI/netI 0.0539
_diffrn_reflns_limit_h_max 10
_diffrn_reflns_limit_h_min -11
_diffrn_reflns_limit_k_max 19
_diffrn_reflns_limit_k_min -20
_diffrn_reflns_limit_l_max 20
_diffrn_reflns_limit_l_min -20
_diffrn_reflns_number 15451
_diffrn_reflns_theta_full 27.48
_diffrn_reflns_theta_max 27.48
_diffrn_reflns_theta_min 1.84
_exptl_absorpt_coefficient_mu 8.395
_exptl_absorpt_correction_T_max 0.5532
_exptl_absorpt_correction_T_min 0.0813
_exptl_absorpt_correction_type 'Sadabs, (Sheldrick 2001)'
_exptl_crystal_colour YELLOW
_exptl_crystal_density_diffrn 1.858
_exptl_crystal_density_meas 0
_exptl_crystal_density_method 'not measured'
_exptl_crystal_description NEEDLE
_exptl_crystal_F_000 1188
_exptl_crystal_size_max 0.60
_exptl_crystal_size_mid 0.14
_exptl_crystal_size_min 0.08
_refine_diff_density_max 2.576
_refine_diff_density_min -1.082
_refine_diff_density_rms 0.204
_refine_ls_extinction_method none
_refine_ls_goodness_of_fit_ref 1.035
_refine_ls_hydrogen_treatment mixed
_refine_ls_matrix_type full
_refine_ls_number_parameters 223
_refine_ls_number_reflns 5017
_refine_ls_number_restraints 0
_refine_ls_restrained_S_all 1.035
_refine_ls_R_factor_all 0.0614
_refine_ls_R_factor_gt 0.0452
_refine_ls_shift/su_max 0.001
_refine_ls_shift/su_mean 0.000
_refine_ls_structure_factor_coef Fsqd
_refine_ls_weighting_details 'calc w=1/[\s^2^(Fo^2^)+(0.0632P)^2^+0.0000P] where P=(Fo^2^+2Fc^2^)/3'
_refine_ls_weighting_scheme calc
_refine_ls_wR_factor_gt 0.1089
_refine_ls_wR_factor_ref 0.1156
_reflns_number_gt 3968
_reflns_number_total 5017
_reflns_threshold_expression >2sigma(I)
_cod_data_source_file om700716p-file007.cif
_cod_data_source_block 6433
_cod_depositor_comments
;
The following automatic conversions were performed:

'_symmetry_cell_setting' value 'Monoclinic' changed to 'monoclinic'
according to /home/saulius/struct/CIF-dictionaries/cif_core.dic
dictionary named 'cif_core.dic' version 2.4.1 from 2010-06-29.

Automatic conversion script
Id: cif_fix_values 1715 2011-07-08 13:25:40Z adriana 
;
_cod_original_sg_symbol_H-M P2(1)/c
_cod_database_code 4073903

loop_
_symmetry_equiv_pos_as_xyz
'x, y, z'
'-x, y+1/2, -z+1/2'
'-x, -y, -z'
'x, -y-1/2, z-1/2'

loop_
_atom_site_label
_atom_site_type_symbol
_atom_site_fract_x
_atom_site_fract_y
_atom_site_fract_z
_atom_site_U_iso_or_equiv
_atom_site_adp_type
_atom_site_occupancy
_atom_site_symmetry_multiplicity
_atom_site_calc_flag
_atom_site_refinement_flags
Pt1 Pt 0.13959(3) 0.611483(16) 0.237536(16) 0.02686(11) Uani 1 1 d .
Br1 Br -0.10401(10) 0.61248(6) 0.11319(6) 0.0523(2) Uani 1 1 d .
P1 P -0.0201(2) 0.64447(12) 0.32494(12) 0.0307(4) Uani 1 1 d .
P2 P 0.3089(2) 0.59584(12) 0.15246(12) 0.0318(4) Uani 1 1 d .
C1 C 0.3277(8) 0.6094(4) 0.3438(4) 0.0257(13) Uani 1 1 d .
C2 C 0.4109(7) 0.6816(4) 0.3746(4) 0.0308(15) Uani 1 1 d .
H2 H 0.3888 0.7310 0.3414 0.037 Uiso 1 1 calc R
C3 C 0.5247(7) 0.6845(4) 0.4516(4) 0.0290(14) Uani 1 1 d .
H3 H 0.5779 0.7353 0.4695 0.035 Uiso 1 1 calc R
C4 C 0.5618(8) 0.6134(4) 0.5033(4) 0.0284(14) Uani 1 1 d .
C5 C 0.4836(7) 0.5368(4) 0.4733(4) 0.0234(13) Uani 1 1 d .
C6 C 0.3662(7) 0.5348(4) 0.3935(4) 0.0256(14) Uani 1 1 d .
C7 C 0.2905(8) 0.4567(4) 0.3662(4) 0.0293(14) Uani 1 1 d .
H7 H 0.2160 0.4540 0.3124 0.035 Uiso 1 1 calc R
C8 C 0.3221(8) 0.3865(4) 0.4147(5) 0.0316(15) Uani 1 1 d .
H8 H 0.2675 0.3365 0.3948 0.038 Uiso 1 1 calc R
C101 C -0.1080(9) 0.7477(5) 0.2953(6) 0.046(2) Uani 1 1 d .
H10A H -0.1795 0.7447 0.2374 0.055 Uiso 1 1 calc R
H10B H -0.1694 0.7633 0.3354 0.055 Uiso 1 1 calc R
C102 C 0.0114(10) 0.8143(5) 0.2968(7) 0.063(3) Uani 1 1 d .
H10C H 0.0832 0.8172 0.3539 0.094 Uiso 1 1 calc R
H10D H -0.0402 0.8683 0.2825 0.094 Uiso 1 1 calc R
H10E H 0.0688 0.8007 0.2550 0.094 Uiso 1 1 calc R
C103 C -0.1898(8) 0.5755(5) 0.3171(5) 0.0361(16) Uani 1 1 d .
H10F H -0.2595 0.6022 0.3474 0.043 Uiso 1 1 calc R
H10G H -0.2474 0.5700 0.2564 0.043 Uiso 1 1 calc R
C104 C -0.1478(10) 0.4891(6) 0.3540(7) 0.069(3) Uani 1 1 d .
H10H H -0.0812 0.4614 0.3233 0.104 Uiso 1 1 calc R
H10I H -0.2424 0.4563 0.3479 0.104 Uiso 1 1 calc R
H10J H -0.0928 0.4937 0.4145 0.104 Uiso 1 1 calc R
C105 C 0.0731(8) 0.6539(5) 0.4396(5) 0.0381(17) Uani 1 1 d .
H10K H 0.1205 0.5995 0.4604 0.046 Uiso 1 1 calc R
H10L H 0.1581 0.6950 0.4474 0.046 Uiso 1 1 calc R
C106 C -0.0303(9) 0.6799(5) 0.4959(5) 0.049(2) Uani 1 1 d .
H10M H -0.0714 0.7359 0.4797 0.073 Uiso 1 1 calc R
H10N H 0.0301 0.6802 0.5558 0.073 Uiso 1 1 calc R
H10O H -0.1163 0.6404 0.4886 0.073 Uiso 1 1 calc R
C201 C 0.4322(9) 0.5034(5) 0.1739(5) 0.0413(18) Uani 1 1 d .
H20A H 0.5177 0.5106 0.1465 0.050 Uiso 1 1 calc R
H20B H 0.4787 0.4991 0.2362 0.050 Uiso 1 1 calc R
C202 C 0.3474(11) 0.4217(5) 0.1421(6) 0.055(2) Uani 1 1 d .
H20C H 0.2532 0.4181 0.1616 0.083 Uiso 1 1 calc R
H20D H 0.4151 0.3743 0.1648 0.083 Uiso 1 1 calc R
H20E H 0.3199 0.4203 0.0796 0.083 Uiso 1 1 calc R
C203 C 0.4501(8) 0.6816(5) 0.1688(5) 0.0387(17) Uani 1 1 d .
H20F H 0.5151 0.6797 0.2285 0.046 Uiso 1 1 calc R
H20G H 0.5188 0.6729 0.1309 0.046 Uiso 1 1 calc R
C204 C 0.3757(10) 0.7681(5) 0.1512(6) 0.049(2) Uani 1 1 d .
H20H H 0.3223 0.7731 0.0905 0.073 Uiso 1 1 calc R
H20I H 0.4561 0.8110 0.1669 0.073 Uiso 1 1 calc R
H20J H 0.3010 0.7756 0.1851 0.073 Uiso 1 1 calc R
C205 C 0.2217(10) 0.5952(5) 0.0357(5) 0.0440(19) Uani 1 1 d .
H20K H 0.1518 0.5465 0.0213 0.053 Uiso 1 1 calc R
H20L H 0.1575 0.6460 0.0202 0.053 Uiso 1 1 calc R
C206 C 0.3363(11) 0.5919(6) -0.0191(5) 0.053(2) Uani 1 1 d .
H20M H 0.4060 0.6400 -0.0060 0.079 Uiso 1 1 calc R
H20N H 0.2795 0.5932 -0.0796 0.079 Uiso 1 1 calc R
H20O H 0.3968 0.5403 -0.0069 0.079 Uiso 1 1 calc R

loop_
_atom_site_aniso_label
_atom_site_aniso_U_11
_atom_site_aniso_U_22
_atom_site_aniso_U_33
_atom_site_aniso_U_23
_atom_site_aniso_U_13
_atom_site_aniso_U_12
Pt1 0.01949(15) 0.03518(17) 0.02450(15) 0.00145(11) 0.00339(10) 0.00064(10)
Br1 0.0330(4) 0.0809(6) 0.0376(4) 0.0001(4) 0.0003(4) -0.0026(4)
P1 0.0194(9) 0.0374(10) 0.0345(10) 0.0014(8) 0.0060(8) 0.0030(7)
P2 0.0259(9) 0.0401(10) 0.0298(9) 0.0000(8) 0.0079(8) 0.0013(7)
C1 0.021(3) 0.033(3) 0.023(3) -0.001(3) 0.007(3) 0.002(3)
C2 0.019(3) 0.041(4) 0.033(4) 0.007(3) 0.008(3) 0.001(3)
C3 0.024(3) 0.033(4) 0.031(4) -0.006(3) 0.010(3) 0.002(3)
C4 0.021(3) 0.035(4) 0.027(3) -0.001(3) 0.003(3) 0.001(3)
C5 0.013(3) 0.033(3) 0.025(3) 0.000(3) 0.007(2) 0.002(2)
C6 0.016(3) 0.036(4) 0.026(3) -0.003(3) 0.009(3) -0.001(3)
C7 0.025(3) 0.040(4) 0.021(3) 0.002(3) 0.002(3) -0.002(3)
C8 0.024(3) 0.039(4) 0.030(4) -0.005(3) 0.005(3) -0.003(3)
C101 0.033(4) 0.046(5) 0.060(5) 0.014(4) 0.015(4) 0.009(3)
C102 0.050(5) 0.042(5) 0.095(7) 0.019(5) 0.016(5) 0.010(4)
C103 0.018(3) 0.049(4) 0.041(4) -0.003(3) 0.006(3) 0.001(3)
C104 0.044(5) 0.052(6) 0.116(9) 0.011(5) 0.030(6) -0.010(4)
C105 0.024(4) 0.053(5) 0.036(4) -0.008(3) 0.006(3) 0.005(3)
C106 0.046(5) 0.066(6) 0.045(5) -0.008(4) 0.028(4) 0.002(4)
C201 0.035(4) 0.051(5) 0.041(4) 0.003(4) 0.015(4) 0.010(4)
C202 0.061(6) 0.047(5) 0.060(6) 0.000(4) 0.020(5) -0.001(4)
C203 0.027(4) 0.049(5) 0.041(4) -0.005(3) 0.012(3) -0.008(3)
C204 0.044(5) 0.045(5) 0.058(5) 0.005(4) 0.014(4) -0.006(4)
C205 0.043(5) 0.053(5) 0.035(4) -0.001(3) 0.008(4) 0.003(4)
C206 0.056(6) 0.069(6) 0.038(5) 0.001(4) 0.021(4) 0.011(4)

loop_
_atom_type_symbol
_atom_type_description
_atom_type_scat_dispersion_real
_atom_type_scat_dispersion_imag
_atom_type_scat_source
C C 0.0033 0.0016 'International Tables Vol C Tables 4.2.6.8 and 6.1.1.4'
H H 0.0000 0.0000 'International Tables Vol C Tables 4.2.6.8 and 6.1.1.4'
P P 0.1023 0.0942 'International Tables Vol C Tables 4.2.6.8 and 6.1.1.4'
Br Br -0.2901 2.4595 'International Tables Vol C Tables 4.2.6.8 and 6.1.1.4'
Pt Pt -1.7033 8.3905 'International Tables Vol C Tables 4.2.6.8 and 6.1.1.4'

loop_
_geom_angle_atom_site_label_1
_geom_angle_atom_site_label_2
_geom_angle_atom_site_label_3
_geom_angle
_geom_angle_site_symmetry_3
C1 Pt1 P2 88.79(19) .
C1 Pt1 P1 89.49(18) .
P2 Pt1 P1 172.84(7) .
C1 Pt1 Br1 176.15(18) .
P2 Pt1 Br1 94.93(5) .
P1 Pt1 Br1 86.94(5) .
C105 P1 C101 103.8(4) .
C105 P1 C103 105.2(4) .
C101 P1 C103 103.4(3) .
C105 P1 Pt1 116.8(2) .
C101 P1 Pt1 109.5(3) .
C103 P1 Pt1 116.6(3) .
C201 P2 C203 102.7(4) .
C201 P2 C205 105.1(4) .
C203 P2 C205 103.8(4) .
C201 P2 Pt1 115.6(3) .
C203 P2 Pt1 111.5(2) .
C205 P2 Pt1 116.5(3) .
C2 C1 C6 117.7(6) .
C2 C1 Pt1 121.7(5) .
C6 C1 Pt1 120.3(5) .
C3 C2 C1 123.0(6) .
C2 C3 C4 120.8(6) .
C3 C4 C5 118.5(6) .
C3 C4 C8 123.0(6) 3_666
C5 C4 C8 118.6(6) 3_666
C4 C5 C6 120.1(6) .
C4 C5 C5 119.5(7) 3_666
C6 C5 C5 120.4(7) 3_666
C1 C6 C5 119.9(6) .
C1 C6 C7 122.0(6) .
C5 C6 C7 118.1(6) .
C8 C7 C6 122.2(6) .
C7 C8 C4 121.2(6) 3_666
C102 C101 P1 112.3(5) .
C104 C103 P1 113.8(5) .
C106 C105 P1 116.6(5) .
C202 C201 P2 114.1(6) .
C204 C203 P2 113.6(5) .
C206 C205 P2 115.6(6) .

loop_
_geom_bond_atom_site_label_1
_geom_bond_atom_site_label_2
_geom_bond_distance
_geom_bond_site_symmetry_2
Pt1 C1 2.049(7) .
Pt1 P2 2.2994(19) .
Pt1 P1 2.3065(18) .
Pt1 Br1 2.5258(9) .
P1 C105 1.817(7) .
P1 C101 1.823(8) .
P1 C103 1.838(7) .
P2 C201 1.808(8) .
P2 C203 1.821(7) .
P2 C205 1.832(8) .
C1 C2 1.383(9) .
C1 C6 1.419(9) .
C2 C3 1.376(9) .
C3 C4 1.389(9) .
C4 C5 1.419(9) .
C4 C8 1.442(9) 3_666
C5 C6 1.423(9) .
C5 C5 1.434(12) 3_666
C6 C7 1.423(9) .
C7 C8 1.347(9) .
C8 C4 1.442(9) 3_666
C101 C102 1.492(11) .
C103 C104 1.502(11) .
C105 C106 1.509(9) .
C201 C202 1.519(11) .
C203 C204 1.519(11) .
C205 C206 1.514(11) .
